data_4502899
loop_
_publ_author_name
'Kole, Goutam Kumar'
'Tan, Geok Kheng'
'Vittal, Jagadese J.'

_publ_section_title
;
 Photoreactivity of Ag(I) Complexes and Coordination Polymers of Pyridyl
 Acrylic Acids
;
_journal_issue 1
_journal_name_full 'Crystal Growth &amp; Design'
_journal_page_first 326
_journal_paper_doi 10.1021/cg201119c
_journal_volume 12
_journal_year 2012
_chemical_formula_sum 'C8 H6 Ag N O2'
_chemical_formula_weight 256.01
_chemical_name_systematic
; 
 ? 
;
_space_group_IT_number 14
_symmetry_cell_setting monoclinic
_symmetry_space_group_name_Hall '-P 2ybc'
_symmetry_space_group_name_H-M 'P 1 21/c 1'
_atom_sites_solution_hydrogens geom
_atom_sites_solution_primary direct
_atom_sites_solution_secondary difmap
_audit_creation_method SHELXL-97
_cell_angle_alpha 90.00
_cell_angle_beta 109.346(2)
_cell_angle_gamma 90.00
_cell_formula_units_Z 4
_cell_length_a 9.8546(9)
_cell_length_b 11.4723(10)
_cell_length_c 6.9163(6)
_cell_measurement_reflns_used 1591
_cell_measurement_temperature 223(2)
_cell_measurement_theta_max 27.36
_cell_measurement_theta_min 2.19
_cell_volume 737.77(11)
_computing_cell_refinement 'Bruker SMART'
_computing_data_collection 'Bruker SMART'
_computing_data_reduction 'Bruker SAINT'
_computing_molecular_graphics 'Bruker SHELXTL'
_computing_publication_material 'Bruker SHELXTL'
_computing_structure_refinement 'SHELXL-97 (Sheldrick, 1997)'
_computing_structure_solution 'SHELXS-97 (Sheldrick, 1990)'
_diffrn_ambient_temperature 223(2)
_diffrn_measured_fraction_theta_full 0.995
_diffrn_measured_fraction_theta_max 0.995
_diffrn_measurement_device_type 'CCD area detector'
_diffrn_measurement_method 'phi and omega scans'
_diffrn_radiation_monochromator graphite
_diffrn_radiation_source 'fine-focus sealed tube'
_diffrn_radiation_type MoK\a
_diffrn_radiation_wavelength 0.71073
_diffrn_reflns_av_R_equivalents 0.0394
_diffrn_reflns_av_sigmaI/netI 0.0426
_diffrn_reflns_limit_h_max 12
_diffrn_reflns_limit_h_min -12
_diffrn_reflns_limit_k_max 13
_diffrn_reflns_limit_k_min -14
_diffrn_reflns_limit_l_max 8
_diffrn_reflns_limit_l_min -8
_diffrn_reflns_number 5099
_diffrn_reflns_theta_full 27.49
_diffrn_reflns_theta_max 27.49
_diffrn_reflns_theta_min 2.19
_exptl_absorpt_coefficient_mu 2.679
_exptl_absorpt_correction_T_max 0.8558
_exptl_absorpt_correction_T_min 0.5427
_exptl_absorpt_correction_type multi-scan
_exptl_absorpt_process_details 'Sadabs, (Sheldrick 2001)'
_exptl_crystal_colour Colourless
_exptl_crystal_density_diffrn 2.305
_exptl_crystal_density_meas ?
_exptl_crystal_density_method 'not measured'
_exptl_crystal_description Rod
_exptl_crystal_F_000 496
_exptl_crystal_size_max 0.26
_exptl_crystal_size_mid 0.10
_exptl_crystal_size_min 0.06
_refine_diff_density_max 2.854
_refine_diff_density_min -1.181
_refine_diff_density_rms 0.182
_refine_ls_extinction_method none
_refine_ls_goodness_of_fit_ref 1.042
_refine_ls_hydrogen_treatment constr
_refine_ls_matrix_type full
_refine_ls_number_parameters 109
_refine_ls_number_reflns 1689
_refine_ls_number_restraints 0
_refine_ls_restrained_S_all 1.042
_refine_ls_R_factor_all 0.0502
_refine_ls_R_factor_gt 0.0425
_refine_ls_shift/su_max 0.001
_refine_ls_shift/su_mean 0.000
_refine_ls_structure_factor_coef Fsqd
_refine_ls_weighting_details 'calc w=1/[\s^2^(Fo^2^)+(0.0506P)^2^+1.9345P] where P=(Fo^2^+2Fc^2^)/3'
_refine_ls_weighting_scheme calc
_refine_ls_wR_factor_gt 0.1027
_refine_ls_wR_factor_ref 0.1073
_reflns_number_gt 1433
_reflns_number_total 1689
_reflns_threshold_expression >2sigma(I)
_cod_data_source_file cg201119c_si_002.cif
_cod_data_source_block compound5
_cod_depositor_comments
;
The following automatic conversions were performed:

'_symmetry_cell_setting' value 'Monoclinic' changed to 'monoclinic'
according to /home/saulius/struct/CIF-dictionaries/cif_core.dic
dictionary named 'cif_core.dic' version 2.4.1 from
2010-06-29.

'_exptl_absorpt_correction_type' value 'Multi-scan'
changed to 'multi-scan' according to
/home/saulius/struct/CIF-dictionaries/cif_core.dic dictionary named
'cif_core.dic' version 2.4.1 from 2010-06-29.

Automatic conversion script
Id: cif_fix_values 1715 2011-07-08 13:25:40Z adriana 

The following automatic conversions were performed:

'_exptl_crystal_density_meas' value 'Not Measured' was changed to '?'
- the value is perceived as not measured.

Automatic conversion script
Id: cif_fix_values 3008 2015-01-20 13:52:24Z robertas 
;
_cod_original_sg_symbol_H-M P2(1)/c
_cod_database_code 4502899

loop_
_symmetry_equiv_pos_as_xyz
'x, y, z'
'-x, y+1/2, -z+1/2'
'-x, -y, -z'
'x, -y-1/2, z-1/2'

loop_
_atom_site_label
_atom_site_type_symbol
_atom_site_fract_x
_atom_site_fract_y
_atom_site_fract_z
_atom_site_U_iso_or_equiv
_atom_site_adp_type
_atom_site_occupancy
_atom_site_symmetry_multiplicity
_atom_site_calc_flag
_atom_site_refinement_flags
Ag1 Ag 0.21434(5) -0.17348(3) 0.51752(6) 0.03567(18) Uani 1 1 d .
O1 O 0.3428(4) 0.6254(3) 0.4717(6) 0.0345(8) Uani 1 1 d .
O2 O 0.1369(4) 0.6511(3) 0.5302(7) 0.0353(9) Uani 1 1 d .
N1 N 0.2461(4) 0.0104(3) 0.5073(6) 0.0240(8) Uani 1 1 d .
C1 C 0.3766(5) 0.0596(4) 0.5916(7) 0.0249(9) Uani 1 1 d .
H1 H 0.4556 0.0111 0.6556 0.030 Uiso 1 1 calc R
C2 C 0.3990(5) 0.1778(4) 0.5878(7) 0.0225(9) Uani 1 1 d .
H2 H 0.4927 0.2081 0.6423 0.027 Uiso 1 1 calc R
C3 C 0.2826(4) 0.2531(4) 0.5030(6) 0.0176(8) Uani 1 1 d .
C4 C 0.1474(5) 0.2020(4) 0.4179(6) 0.0197(8) Uani 1 1 d .
H4 H 0.0658 0.2489 0.3586 0.024 Uiso 1 1 calc R
C5 C 0.1340(5) 0.0823(4) 0.4210(7) 0.0227(9) Uani 1 1 d .
H5 H 0.0424 0.0492 0.3602 0.027 Uiso 1 1 calc R
C6 C 0.3066(4) 0.3792(4) 0.5072(6) 0.0184(8) Uani 1 1 d .
H6 H 0.3997 0.4058 0.5216 0.022 Uiso 1 1 calc R
C7 C 0.2040(4) 0.4595(3) 0.4917(6) 0.0176(8) Uani 1 1 d .
H7 H 0.1104 0.4340 0.4762 0.021 Uiso 1 1 calc R
C8 C 0.2328(4) 0.5864(4) 0.4979(6) 0.0197(8) Uani 1 1 d .

loop_
_atom_site_aniso_label
_atom_site_aniso_U_11
_atom_site_aniso_U_22
_atom_site_aniso_U_33
_atom_site_aniso_U_23
_atom_site_aniso_U_13
_atom_site_aniso_U_12
Ag1 0.0521(3) 0.0098(2) 0.0469(3) 0.00034(14) 0.0188(2) -0.00242(14)
O1 0.0326(18) 0.0167(16) 0.058(2) -0.0014(15) 0.0197(17) -0.0106(14)
O2 0.0310(18) 0.0087(15) 0.071(3) -0.0009(15) 0.0225(18) 0.0021(13)
N1 0.038(2) 0.0115(18) 0.0251(19) 0.0016(13) 0.0142(16) 0.0001(15)
C1 0.030(2) 0.020(2) 0.025(2) -0.0004(17) 0.0086(18) 0.0069(18)
C2 0.023(2) 0.018(2) 0.027(2) -0.0003(16) 0.0085(18) 0.0036(16)
C3 0.0193(19) 0.016(2) 0.019(2) -0.0003(15) 0.0084(16) 0.0005(15)
C4 0.021(2) 0.0153(19) 0.023(2) 0.0024(16) 0.0077(17) 0.0011(15)
C5 0.029(2) 0.014(2) 0.026(2) -0.0008(16) 0.0100(18) -0.0054(17)
C6 0.023(2) 0.011(2) 0.022(2) -0.0020(15) 0.0083(17) -0.0034(15)
C7 0.022(2) 0.0076(19) 0.022(2) -0.0010(14) 0.0063(16) -0.0043(14)
C8 0.022(2) 0.010(2) 0.024(2) 0.0013(15) 0.0041(17) 0.0011(15)

loop_
_atom_type_symbol
_atom_type_description
_atom_type_scat_dispersion_real
_atom_type_scat_dispersion_imag
_atom_type_scat_source
C C 0.0033 0.0016 'International Tables Vol C Tables 4.2.6.8 and 6.1.1.4'
H H 0.0000 0.0000 'International Tables Vol C Tables 4.2.6.8 and 6.1.1.4'
N N 0.0061 0.0033 'International Tables Vol C Tables 4.2.6.8 and 6.1.1.4'
O O 0.0106 0.0060 'International Tables Vol C Tables 4.2.6.8 and 6.1.1.4'
Ag Ag -0.8971 1.1015 'International Tables Vol C Tables 4.2.6.8 and 6.1.1.4'

loop_
_geom_angle_atom_site_label_1
_geom_angle_atom_site_label_2
_geom_angle_atom_site_label_3
_geom_angle
_geom_angle_site_symmetry_3
N1 Ag1 O2 167.58(14) 1_545
C8 O2 Ag1 104.0(3) 1_565
C1 N1 C5 117.4(4) .
C1 N1 Ag1 121.9(3) .
C5 N1 Ag1 120.7(3) .
N1 C1 C2 122.7(4) .
C1 C2 C3 120.1(4) .
C4 C3 C2 117.0(4) .
C4 C3 C6 123.3(4) .
C2 C3 C6 119.7(4) .
C5 C4 C3 119.6(4) .
N1 C5 C4 123.1(4) .
C7 C6 C3 124.2(4) .
C6 C7 C8 122.6(4) .
O1 C8 O2 123.3(4) .
O1 C8 C7 121.2(4) .
O2 C8 C7 115.5(4) .

loop_
_geom_bond_atom_site_label_1
_geom_bond_atom_site_label_2
_geom_bond_distance
_geom_bond_site_symmetry_2
Ag1 N1 2.138(4) .
Ag1 O2 2.164(3) 1_545
O1 C8 1.241(6) .
O2 C8 1.277(5) .
O2 Ag1 2.164(3) 1_565
N1 C1 1.347(6) .
N1 C5 1.348(6) .
C1 C2 1.376(6) .
C2 C3 1.401(6) .
C3 C4 1.395(6) .
C3 C6 1.465(6) .
C4 C5 1.381(6) .
C6 C7 1.345(6) .
C7 C8 1.481(5) .
